data_4319702
loop_
_publ_author_name
'Justin G. Hinman'
'Kamaluddin Abdur-Rashid'
'Alan J. Lough'
'Robert H. Morris'

_publ_section_title
;
 [{ReH2(PMePh2)2}2(\m-H)3]-: The First Member of a New Class of Anionic
 Polyhydride Dimers [Re2H7L4]-
;
_journal_name_full 'Inorganic Chemistry'
_journal_page_first 2480
_journal_page_last 2481
_journal_paper_doi 10.1021/ic010041b
_journal_volume 40
_journal_year 2001
_chemical_formula_sum 'C52 H60 P4 Re2'
_chemical_formula_weight 1181.28
_chemical_name_systematic
;
  ?
;
_space_group_IT_number 2
_symmetry_cell_setting triclinic
_symmetry_space_group_name_Hall '-P 1'
_symmetry_space_group_name_H-M 'P -1'
_atom_sites_solution_hydrogens geom
_atom_sites_solution_primary direct
_atom_sites_solution_secondary difmap
_audit_creation_method SHELXL-97
_cell_angle_alpha 89.1480(10)
_cell_angle_beta 84.4360(10)
_cell_angle_gamma 87.0110(10)
_cell_formula_units_Z 2
_cell_length_a 9.26830(10)
_cell_length_b 13.3189(2)
_cell_length_c 19.4136(4)
_cell_measurement_reflns_used 13768
_cell_measurement_temperature 150(1)
_cell_measurement_theta_max 30.02
_cell_measurement_theta_min 2.59
_cell_volume 2381.83(7)
_computing_cell_refinement 'Denzo-SMN (Otwinowski & Minor, 1997)'
_computing_data_collection 'Collect (Nonius BV, 1997-2000)'
_computing_data_reduction 'Denzo-SMN (Otwinowski & Minor, 1997)'
_computing_molecular_graphics 'Bruker SHELXTL V5.1'
_computing_publication_material 'Bruker SHELXTL V5.1'
_computing_structure_refinement 'Bruker SHELXTL V5.1'
_computing_structure_solution 'Bruker SHELXTL V5.1'
_diffrn_ambient_temperature 150(1)
_diffrn_measured_fraction_theta_full 0.990
_diffrn_measured_fraction_theta_max 0.990
_diffrn_measurement_device_type 'Nonius Kappa-CCD'
_diffrn_measurement_method '\f scans and \w scans with \k offsets'
_diffrn_radiation_monochromator graphite
_diffrn_radiation_source 'fine-focus sealed tube'
_diffrn_radiation_type MoK\a
_diffrn_radiation_wavelength 0.71073
_diffrn_reflns_av_R_equivalents 0.054
_diffrn_reflns_av_sigmaI/netI 0.0430
_diffrn_reflns_limit_h_max 13
_diffrn_reflns_limit_h_min -13
_diffrn_reflns_limit_k_max 18
_diffrn_reflns_limit_k_min -18
_diffrn_reflns_limit_l_max 27
_diffrn_reflns_limit_l_min -27
_diffrn_reflns_number 30368
_diffrn_reflns_theta_full 30.02
_diffrn_reflns_theta_max 30.02
_diffrn_reflns_theta_min 2.59
_diffrn_standards_decay_% none
_exptl_absorpt_coefficient_mu 5.246
_exptl_absorpt_correction_T_max 0.3021
_exptl_absorpt_correction_T_min 0.2611
_exptl_absorpt_correction_type multi-scan
_exptl_absorpt_process_details 'Denzo-SMN (Otwinowski & Minor, 1997)'
_exptl_crystal_density_diffrn 1.647
_exptl_crystal_density_method 'not measured'
_exptl_crystal_F_000 1164
_exptl_crystal_size_max 0.35
_exptl_crystal_size_mid 0.30
_exptl_crystal_size_min 0.30
_refine_diff_density_max 2.030
_refine_diff_density_min -1.768
_refine_diff_density_rms 0.148
_refine_ls_extinction_coef 0.00550(14)
_refine_ls_extinction_expression Fc^*^=kFc[1+0.001xFc^2^\l^3^/sin(2\q)]^-1/4^
_refine_ls_extinction_method SHELXL
_refine_ls_goodness_of_fit_ref 1.025
_refine_ls_hydrogen_treatment mixed
_refine_ls_matrix_type full
_refine_ls_number_parameters 560
_refine_ls_number_reflns 13768
_refine_ls_number_restraints 0
_refine_ls_restrained_S_all 1.025
_refine_ls_R_factor_all 0.0386
_refine_ls_R_factor_gt 0.0301
_refine_ls_shift/su_max 0.002
_refine_ls_shift/su_mean 0.000
_refine_ls_structure_factor_coef Fsqd
_refine_ls_weighting_details 'calc w=1/[\s^2^(Fo^2^)+(0.0299P)^2^+3.8486P] where P=(Fo^2^+2Fc^2^)/3'
_refine_ls_weighting_scheme calc
_refine_ls_wR_factor_gt 0.0687
_refine_ls_wR_factor_ref 0.0720
_reflns_number_gt 11837
_reflns_number_total 13768
_reflns_threshold_expression >2sigma(I)
_cod_data_source_file ic010041b_1.cif
_cod_data_source_block k00175
_cod_depositor_comments
;
The following automatic conversions were performed:

'_symmetry_cell_setting' value 'Triclinic' changed to 'triclinic'
according to the built-in table from CIF Core dictionary named
'cif_core.dic' version 2.4.1 from 2010-06-29.

Automatic conversion script
Id: cif_fix_values 1646 2011-03-28 12:23:43Z adriana 
;
_cod_original_formula_sum 'C52 H8 H52 P4 Re2'
_cod_database_code 4319702

loop_
_symmetry_equiv_pos_as_xyz
'x, y, z'
'-x, -y, -z'

loop_
_atom_site_label
_atom_site_type_symbol
_atom_site_fract_x
_atom_site_fract_y
_atom_site_fract_z
_atom_site_U_iso_or_equiv
_atom_site_adp_type
_atom_site_occupancy
_atom_site_symmetry_multiplicity
_atom_site_calc_flag
_atom_site_refinement_flags
_atom_site_disorder_assembly
_atom_site_disorder_group
Re1A Re -0.459832(12) 0.935907(8) -0.455965(6) 0.01252(4) Uani 1 1 d . . .
H1A H -0.613(4) 0.952(3) -0.509(2) 0.034(12) Uiso 1 1 d . . .
H2A H -0.430(4) 0.937(3) -0.543(2) 0.030(11) Uiso 1 1 d . . .
H3A H -0.561(5) 0.904(3) -0.391(2) 0.039(13) Uiso 1 1 d . . .
H4A H -0.303(4) 0.889(3) -0.467(2) 0.027(11) Uiso 1 1 d . . .
P1A P -0.45916(8) 0.76159(6) -0.46733(5) 0.01567(16) Uani 1 1 d . . .
P2A P -0.37007(8) 0.96698(6) -0.34957(4) 0.01502(16) Uani 1 1 d . . .
C1A C -0.3346(4) 0.7149(3) -0.5404(2) 0.0244(7) Uani 1 1 d . . .
H1AA H -0.3363 0.6415 -0.5422 0.037 Uiso 1 1 calc R . .
H1AB H -0.2359 0.7341 -0.5345 0.037 Uiso 1 1 calc R . .
H1AC H -0.3650 0.7443 -0.5836 0.037 Uiso 1 1 calc R . .
C2A C -0.3998(4) 0.8791(3) -0.27679(19) 0.0249(7) Uani 1 1 d . . .
H2AA H -0.3657 0.9074 -0.2354 0.037 Uiso 1 1 calc R . .
H2AB H -0.3460 0.8151 -0.2879 0.037 Uiso 1 1 calc R . .
H2AC H -0.5036 0.8676 -0.2682 0.037 Uiso 1 1 calc R . .
C11A C -0.6317(3) 0.7101(2) -0.48544(18) 0.0184(6) Uani 1 1 d . . .
C12A C -0.7617(4) 0.7643(3) -0.4670(2) 0.0259(8) Uani 1 1 d . . .
H12A H -0.7604 0.8278 -0.4455 0.031 Uiso 1 1 calc R . .
C13A C -0.8944(4) 0.7262(3) -0.4798(3) 0.0368(10) Uani 1 1 d . . .
H13A H -0.9824 0.7642 -0.4672 0.044 Uiso 1 1 calc R . .
C14A C -0.8978(4) 0.6342(3) -0.5103(2) 0.0361(10) Uani 1 1 d . . .
H14A H -0.9881 0.6083 -0.5185 0.043 Uiso 1 1 calc R . .
C15A C -0.7696(4) 0.5791(3) -0.5291(2) 0.0338(9) Uani 1 1 d . . .
H15A H -0.7718 0.5155 -0.5505 0.041 Uiso 1 1 calc R . .
C16A C -0.6377(4) 0.6167(3) -0.5168(2) 0.0269(8) Uani 1 1 d . . .
H16A H -0.5502 0.5784 -0.5298 0.032 Uiso 1 1 calc R . .
C21A C -0.4024(3) 0.6758(2) -0.39901(18) 0.0186(6) Uani 1 1 d . . .
C22A C -0.4935(4) 0.6104(3) -0.3622(2) 0.0243(7) Uani 1 1 d . . .
H22A H -0.5914 0.6076 -0.3724 0.029 Uiso 1 1 calc R . .
C23A C -0.4422(5) 0.5487(3) -0.3102(2) 0.0342(9) Uani 1 1 d . . .
H23A H -0.5058 0.5050 -0.2848 0.041 Uiso 1 1 calc R . .
C24A C -0.2991(5) 0.5509(3) -0.2956(2) 0.0386(10) Uani 1 1 d . . .
H24A H -0.2637 0.5071 -0.2613 0.046 Uiso 1 1 calc R . .
C25A C -0.2087(5) 0.6166(3) -0.3308(2) 0.0366(10) Uani 1 1 d . . .
H25A H -0.1112 0.6195 -0.3201 0.044 Uiso 1 1 calc R . .
C26A C -0.2596(4) 0.6788(3) -0.3821(2) 0.0273(8) Uani 1 1 d . . .
H26A H -0.1962 0.7241 -0.4062 0.033 Uiso 1 1 calc R . .
C31A C -0.4487(3) 1.0852(3) -0.31086(19) 0.0205(7) Uani 1 1 d . . .
C32A C -0.5647(4) 1.0887(3) -0.2604(2) 0.0349(9) Uani 1 1 d . . .
H32A H -0.6039 1.0279 -0.2429 0.042 Uiso 1 1 calc R . .
C33A C -0.6252(5) 1.1813(4) -0.2347(3) 0.0475(13) Uani 1 1 d . . .
H33A H -0.7059 1.1828 -0.2005 0.057 Uiso 1 1 calc R . .
C34A C -0.5681(5) 1.2696(4) -0.2589(3) 0.0435(11) Uani 1 1 d . . .
H34A H -0.6091 1.3321 -0.2415 0.052 Uiso 1 1 calc R . .
C35A C -0.4520(5) 1.2674(3) -0.3082(2) 0.0382(10) Uani 1 1 d . . .
H35A H -0.4117 1.3286 -0.3242 0.046 Uiso 1 1 calc R . .
C36A C -0.3924(4) 1.1770(3) -0.3351(2) 0.0295(8) Uani 1 1 d . . .
H36A H -0.3132 1.1768 -0.3700 0.035 Uiso 1 1 calc R . .
C41A C -0.1763(3) 0.9913(2) -0.34654(17) 0.0174(6) Uani 1 1 d . . .
C42A C -0.0770(4) 0.9835(3) -0.4051(2) 0.0268(8) Uani 1 1 d . . .
H42A H -0.1076 0.9616 -0.4474 0.032 Uiso 1 1 calc R . .
C43A C 0.0675(4) 1.0077(3) -0.4021(2) 0.0314(9) Uani 1 1 d . . .
H43A H 0.1348 1.0012 -0.4421 0.038 Uiso 1 1 calc R . .
C44A C 0.1121(4) 1.0408(3) -0.3411(2) 0.0283(8) Uani 1 1 d . . .
H44A H 0.2090 1.0600 -0.3396 0.034 Uiso 1 1 calc R . .
C45A C 0.0161(4) 1.0463(3) -0.2822(2) 0.0278(8) Uani 1 1 d . . .
H45A H 0.0480 1.0663 -0.2397 0.033 Uiso 1 1 calc R . .
C46A C -0.1275(4) 1.0225(3) -0.2853(2) 0.0238(7) Uani 1 1 d . . .
H46A H -0.1935 1.0277 -0.2447 0.029 Uiso 1 1 calc R . .
Re1B Re 0.088715(12) 0.568039(9) 0.006051(6) 0.01435(4) Uani 1 1 d . . .
H1B H -0.104(5) 0.553(4) 0.040(3) 0.052(15) Uiso 1 1 d . . .
H2B H 0.045(4) 0.460(3) 0.062(2) 0.036(12) Uiso 1 1 d . . .
H3B H 0.250(4) 0.530(3) 0.022(2) 0.033(12) Uiso 1 1 d . . .
H4B H 0.031(5) 0.681(3) -0.010(3) 0.041(13) Uiso 1 1 d . . .
P1B P 0.13696(9) 0.66446(6) 0.10129(5) 0.01757(16) Uani 1 1 d . . .
P2B P 0.25477(8) 0.62609(6) -0.08142(5) 0.01586(16) Uani 1 1 d . . .
C1B C 0.3232(4) 0.6615(3) 0.1251(2) 0.0345(9) Uani 1 1 d . . .
H1BA H 0.3283 0.7061 0.1644 0.052 Uiso 1 1 calc R . .
H1BB H 0.3879 0.6841 0.0856 0.052 Uiso 1 1 calc R . .
H1BC H 0.3532 0.5927 0.1380 0.052 Uiso 1 1 calc R . .
C2B C 0.3598(4) 0.5225(3) -0.1262(2) 0.0246(7) Uani 1 1 d . . .
H2BA H 0.4342 0.5495 -0.1597 0.037 Uiso 1 1 calc R . .
H2BB H 0.2950 0.4826 -0.1505 0.037 Uiso 1 1 calc R . .
H2BC H 0.4065 0.4797 -0.0924 0.037 Uiso 1 1 calc R . .
C11B C 0.0446(4) 0.6336(3) 0.18719(18) 0.0199(7) Uani 1 1 d . . .
C12B C -0.0281(4) 0.5447(3) 0.1989(2) 0.0246(7) Uani 1 1 d . . .
H12B H -0.0335 0.4999 0.1617 0.029 Uiso 1 1 calc R . .
C13B C -0.0925(4) 0.5210(3) 0.2644(2) 0.0275(8) Uani 1 1 d . . .
H13B H -0.1412 0.4602 0.2716 0.033 Uiso 1 1 calc R . .
C14B C -0.0862(5) 0.5849(3) 0.3189(2) 0.0332(9) Uani 1 1 d . . .
H14B H -0.1307 0.5686 0.3635 0.040 Uiso 1 1 calc R . .
C15B C -0.0144(5) 0.6733(3) 0.3079(2) 0.0398(10) Uani 1 1 d . . .
H15C H -0.0103 0.7179 0.3453 0.048 Uiso 1 1 calc R . .
C16B C 0.0515(5) 0.6973(3) 0.2433(2) 0.0319(9) Uani 1 1 d . . .
H16C H 0.1019 0.7576 0.2370 0.038 Uiso 1 1 calc R . .
C21B C 0.0890(4) 0.8000(3) 0.09800(18) 0.0233(7) Uani 1 1 d . . .
C22B C 0.1881(5) 0.8736(3) 0.1044(2) 0.0381(10) Uani 1 1 d . . .
H22B H 0.2865 0.8549 0.1102 0.046 Uiso 1 1 calc R . .
C23B C 0.1421(7) 0.9753(4) 0.1022(3) 0.0575(16) Uani 1 1 d . . .
H23B H 0.2103 1.0251 0.1064 0.069 Uiso 1 1 calc R . .
C24B C 0.0013(8) 1.0042(4) 0.0941(3) 0.0624(17) Uani 1 1 d . . .
H24B H -0.0282 1.0735 0.0923 0.075 Uiso 1 1 calc R . .
C25B C -0.0969(6) 0.9324(3) 0.0886(3) 0.0513(13) Uani 1 1 d . . .
H25B H -0.1954 0.9521 0.0838 0.062 Uiso 1 1 calc R . .
C26B C -0.0543(5) 0.8310(3) 0.0899(2) 0.0329(9) Uani 1 1 d . . .
H26B H -0.1237 0.7821 0.0852 0.039 Uiso 1 1 calc R . .
C31B C 0.1827(3) 0.6947(2) -0.15462(18) 0.0168(6) Uani 1 1 d . . .
C32B C 0.0340(4) 0.7172(3) -0.1561(2) 0.0224(7) Uani 1 1 d . . .
H32B H -0.0313 0.7000 -0.1175 0.027 Uiso 1 1 calc R . .
C33B C -0.0191(4) 0.7641(3) -0.2133(2) 0.0273(8) Uani 1 1 d . . .
H33B H -0.1205 0.7788 -0.2134 0.033 Uiso 1 1 calc R . .
C34B C 0.0728(4) 0.7898(3) -0.2699(2) 0.0277(8) Uani 1 1 d . . .
H34B H 0.0355 0.8214 -0.3091 0.033 Uiso 1 1 calc R . .
C35B C 0.2219(4) 0.7689(3) -0.2691(2) 0.0274(8) Uani 1 1 d . . .
H35B H 0.2865 0.7869 -0.3077 0.033 Uiso 1 1 calc R . .
C36B C 0.2759(4) 0.7222(3) -0.2122(2) 0.0243(7) Uani 1 1 d . . .
H36B H 0.3775 0.7085 -0.2121 0.029 Uiso 1 1 calc R . .
C41B C 0.3992(3) 0.7068(3) -0.06188(19) 0.0211(7) Uani 1 1 d . . .
C42B C 0.5338(4) 0.6660(3) -0.0458(2) 0.0309(9) Uani 1 1 d . . .
H42B H 0.5530 0.5953 -0.0478 0.037 Uiso 1 1 calc R . .
C43B C 0.6401(4) 0.7268(4) -0.0271(2) 0.0396(11) Uani 1 1 d . . .
H43B H 0.7306 0.6978 -0.0157 0.047 Uiso 1 1 calc R . .
C44B C 0.6141(5) 0.8289(4) -0.0250(3) 0.0456(12) Uani 1 1 d . . .
H44B H 0.6874 0.8707 -0.0128 0.055 Uiso 1 1 calc R . .
C45B C 0.4808(5) 0.8717(3) -0.0406(3) 0.0489(13) Uani 1 1 d . . .
H45B H 0.4631 0.9426 -0.0391 0.059 Uiso 1 1 calc R . .
C46B C 0.3731(4) 0.8100(3) -0.0587(2) 0.0323(9) Uani 1 1 d . . .
H46B H 0.2817 0.8390 -0.0687 0.039 Uiso 1 1 calc R . .

loop_
_atom_site_aniso_label
_atom_site_aniso_U_11
_atom_site_aniso_U_22
_atom_site_aniso_U_33
_atom_site_aniso_U_23
_atom_site_aniso_U_13
_atom_site_aniso_U_12
Re1A 0.01414(6) 0.01108(6) 0.01279(7) 0.00085(4) -0.00261(4) -0.00259(4)
P1A 0.0175(4) 0.0121(4) 0.0175(4) 0.0001(3) -0.0019(3) -0.0012(3)
P2A 0.0157(3) 0.0150(4) 0.0148(4) 0.0011(3) -0.0029(3) -0.0018(3)
C1A 0.0277(17) 0.0211(17) 0.0237(19) -0.0053(14) 0.0012(14) 0.0012(13)
C2A 0.0316(18) 0.0267(18) 0.0176(18) 0.0058(14) -0.0061(14) -0.0076(14)
C11A 0.0223(15) 0.0167(15) 0.0171(16) 0.0012(12) -0.0046(12) -0.0052(11)
C12A 0.0236(16) 0.0198(17) 0.034(2) -0.0045(15) -0.0002(15) -0.0040(13)
C13A 0.0182(16) 0.034(2) 0.058(3) -0.009(2) -0.0002(17) -0.0085(14)
C14A 0.0287(19) 0.038(2) 0.044(3) -0.0038(19) -0.0089(17) -0.0124(16)
C15A 0.040(2) 0.0229(19) 0.041(3) -0.0090(17) -0.0086(18) -0.0089(15)
C16A 0.0310(18) 0.0207(17) 0.030(2) -0.0065(15) -0.0057(15) -0.0020(13)
C21A 0.0240(15) 0.0106(14) 0.0213(17) -0.0014(12) -0.0037(13) 0.0014(11)
C22A 0.0313(17) 0.0180(16) 0.0230(19) 0.0007(14) -0.0002(14) -0.0007(13)
C23A 0.055(2) 0.0201(18) 0.026(2) 0.0070(16) -0.0001(18) 0.0033(16)
C24A 0.063(3) 0.022(2) 0.031(2) 0.0008(17) -0.019(2) 0.0115(18)
C25A 0.042(2) 0.027(2) 0.044(3) -0.0046(18) -0.0259(19) 0.0083(16)
C26A 0.0277(17) 0.0201(17) 0.035(2) -0.0023(15) -0.0103(15) 0.0019(13)
C31A 0.0213(15) 0.0215(16) 0.0197(17) -0.0043(13) -0.0079(13) 0.0016(12)
C32A 0.0224(17) 0.041(2) 0.041(3) -0.0141(19) 0.0035(16) -0.0051(15)
C33A 0.029(2) 0.058(3) 0.053(3) -0.030(2) 0.009(2) 0.0045(19)
C34A 0.044(2) 0.038(2) 0.051(3) -0.023(2) -0.021(2) 0.0146(19)
C35A 0.054(3) 0.022(2) 0.040(3) -0.0066(17) -0.017(2) 0.0074(17)
C36A 0.038(2) 0.0231(19) 0.027(2) -0.0031(15) -0.0059(16) 0.0044(15)
C41A 0.0178(14) 0.0192(16) 0.0154(16) 0.0014(12) -0.0029(12) -0.0009(11)
C42A 0.0195(15) 0.041(2) 0.0198(18) 0.0035(16) -0.0030(13) -0.0035(14)
C43A 0.0228(17) 0.046(2) 0.025(2) 0.0062(18) -0.0006(14) -0.0067(15)
C44A 0.0187(15) 0.032(2) 0.035(2) 0.0015(17) -0.0062(14) -0.0048(13)
C45A 0.0281(17) 0.030(2) 0.027(2) -0.0079(15) -0.0109(15) -0.0025(14)
C46A 0.0205(15) 0.0286(19) 0.0227(19) -0.0056(14) -0.0036(13) -0.0023(13)
Re1B 0.01649(6) 0.01370(7) 0.01302(7) -0.00076(5) -0.00188(4) -0.00125(4)
P1B 0.0188(4) 0.0186(4) 0.0158(4) -0.0022(3) -0.0041(3) -0.0010(3)
P2B 0.0158(3) 0.0156(4) 0.0163(4) 0.0008(3) -0.0021(3) -0.0006(3)
C1B 0.0255(18) 0.049(3) 0.030(2) -0.0133(19) -0.0090(16) 0.0030(16)
C2B 0.0248(16) 0.0223(17) 0.0252(19) -0.0019(14) 0.0018(14) 0.0063(13)
C11B 0.0256(16) 0.0181(16) 0.0159(16) 0.0004(13) -0.0038(13) 0.0032(12)
C12B 0.0305(17) 0.0240(18) 0.0196(18) -0.0012(14) -0.0040(14) -0.0020(13)
C13B 0.0309(18) 0.0289(19) 0.023(2) 0.0046(15) -0.0033(15) -0.0035(14)
C14B 0.045(2) 0.034(2) 0.019(2) 0.0007(16) 0.0018(16) 0.0034(17)
C15B 0.071(3) 0.027(2) 0.020(2) -0.0064(16) 0.001(2) 0.0002(19)
C16B 0.052(2) 0.0210(18) 0.023(2) -0.0028(15) -0.0050(17) -0.0032(16)
C21B 0.0397(19) 0.0162(16) 0.0146(17) -0.0032(13) -0.0020(14) -0.0080(13)
C22B 0.055(3) 0.033(2) 0.027(2) -0.0047(17) 0.0013(19) -0.0223(19)
C23B 0.115(5) 0.031(2) 0.029(3) 0.002(2) -0.004(3) -0.038(3)
C24B 0.137(6) 0.019(2) 0.035(3) -0.0003(19) -0.029(3) 0.000(3)
C25B 0.085(4) 0.029(2) 0.042(3) -0.007(2) -0.029(3) 0.019(2)
C26B 0.050(2) 0.0222(19) 0.028(2) -0.0063(16) -0.0171(18) 0.0060(16)
C31B 0.0204(14) 0.0124(14) 0.0183(16) 0.0008(12) -0.0059(12) -0.0008(11)
C32B 0.0233(16) 0.0194(16) 0.0249(19) 0.0036(14) -0.0037(13) -0.0033(12)
C33B 0.0248(16) 0.0282(19) 0.030(2) 0.0038(16) -0.0100(15) 0.0019(13)
C34B 0.0355(19) 0.0199(17) 0.029(2) 0.0068(15) -0.0093(16) -0.0015(14)
C35B 0.0356(19) 0.0268(19) 0.0208(19) 0.0097(15) -0.0061(15) -0.0087(15)
C36B 0.0232(16) 0.0252(18) 0.025(2) 0.0047(15) -0.0054(14) -0.0052(13)
C41B 0.0202(15) 0.0231(17) 0.0208(18) 0.0033(14) -0.0030(13) -0.0062(12)
C42B 0.0228(17) 0.033(2) 0.037(2) 0.0024(17) -0.0051(15) -0.0044(14)
C43B 0.0220(18) 0.058(3) 0.040(3) 0.004(2) -0.0078(17) -0.0094(17)
C44B 0.039(2) 0.055(3) 0.047(3) 0.005(2) -0.016(2) -0.028(2)
C45B 0.060(3) 0.027(2) 0.065(4) -0.001(2) -0.025(3) -0.017(2)
C46B 0.0323(19) 0.0242(19) 0.043(3) -0.0054(17) -0.0144(17) -0.0039(14)

loop_
_atom_type_symbol
_atom_type_description
_atom_type_scat_dispersion_real
_atom_type_scat_dispersion_imag
_atom_type_scat_source
C C 0.0033 0.0016 'International Tables Vol C Tables 4.2.6.8 and 6.1.1.4'
H H 0.0000 0.0000 'International Tables Vol C Tables 4.2.6.8 and 6.1.1.4'
P P 0.1023 0.0942 'International Tables Vol C Tables 4.2.6.8 and 6.1.1.4'
Re Re -1.0185 7.2310 'International Tables Vol C Tables 4.2.6.8 and 6.1.1.4'
H H 0.0000 0.0000 'International Tables Vol C Tables 4.2.6.8 and 6.1.1.4'

loop_
_geom_angle_atom_site_label_1
_geom_angle_atom_site_label_2
_geom_angle_atom_site_label_3
_geom_angle
_geom_angle_site_symmetry_1
_geom_angle_site_symmetry_3
_geom_angle_publ_flag
H4A Re1A H3A 119(2) . . ?
H4A Re1A H2A 78(2) . . ?
H3A Re1A H2A 147(2) . . ?
H4A Re1A H1A 86(2) . 2_474 ?
H3A Re1A H1A 137(2) . 2_474 ?
H2A Re1A H1A 66(2) . 2_474 ?
H4A Re1A H1A 135(2) . . ?
H3A Re1A H1A 92(2) . . ?
H2A Re1A H1A 59.8(19) . . ?
H1A Re1A H1A 90.7(19) 2_474 . ?
H4A Re1A H2A 141.9(19) . 2_474 ?
H3A Re1A H2A 89(2) . 2_474 ?
H2A Re1A H2A 91.2(19) . 2_474 ?
H1A Re1A H2A 56.5(18) 2_474 2_474 ?
H1A Re1A H2A 59.8(18) . 2_474 ?
H4A Re1A P1A 68.9(16) . . ?
H3A Re1A P1A 77.3(17) . . ?
H2A Re1A P1A 84.7(14) . . ?
H1A Re1A P1A 145.1(15) 2_474 . ?
H1A Re1A P1A 90.6(14) . . ?
H2A Re1A P1A 147.2(12) 2_474 . ?
H4A Re1A P2A 77.9(16) . . ?
H3A Re1A P2A 65.5(17) . . ?
H2A Re1A P2A 147.5(14) . . ?
H1A Re1A P2A 90.3(15) 2_474 . ?
H1A Re1A P2A 146.8(14) . . ?
H2A Re1A P2A 93.9(13) 2_474 . ?
P1A Re1A P2A 106.96(3) . . ?
H4A Re1A Re1A 117.9(15) . 2_474 ?
H3A Re1A Re1A 123.0(16) . 2_474 ?
H2A Re1A Re1A 49.7(14) . 2_474 ?
H1A Re1A Re1A 46.4(14) 2_474 2_474 ?
H1A Re1A Re1A 44.2(13) . 2_474 ?
H2A Re1A Re1A 41.4(13) 2_474 2_474 ?
P1A Re1A Re1A 125.46(2) . 2_474 ?
P2A Re1A Re1A 127.57(2) . 2_474 ?
Re1A H1A Re1A 89.3(19) 2_474 . ?
Re1A H2A Re1A 88.8(19) . 2_474 ?
C1A P1A C21A 99.62(16) . . ?
C1A P1A C11A 102.18(17) . . ?
C21A P1A C11A 101.61(15) . . ?
C1A P1A Re1A 112.63(12) . . ?
C21A P1A Re1A 121.61(11) . . ?
C11A P1A Re1A 116.29(11) . . ?
C2A P2A C31A 101.29(17) . . ?
C2A P2A C41A 101.15(15) . . ?
C31A P2A C41A 98.26(15) . . ?
C2A P2A Re1A 120.43(13) . . ?
C31A P2A Re1A 111.97(11) . . ?
C41A P2A Re1A 120.08(11) . . ?
C12A C11A C16A 118.1(3) . . ?
C12A C11A P1A 119.7(3) . . ?
C16A C11A P1A 122.2(3) . . ?
C11A C12A C13A 120.7(4) . . ?
C14A C13A C12A 120.2(4) . . ?
C13A C14A C15A 120.0(4) . . ?
C14A C15A C16A 119.9(4) . . ?
C15A C16A C11A 121.1(3) . . ?
C22A C21A C26A 118.3(3) . . ?
C22A C21A P1A 124.0(3) . . ?
C26A C21A P1A 117.7(3) . . ?
C21A C22A C23A 120.3(4) . . ?
C24A C23A C22A 120.4(4) . . ?
C25A C24A C23A 119.8(4) . . ?
C24A C25A C26A 120.1(4) . . ?
C25A C26A C21A 121.1(4) . . ?
C32A C31A C36A 118.0(3) . . ?
C32A C31A P2A 122.8(3) . . ?
C36A C31A P2A 119.1(3) . . ?
C31A C32A C33A 120.7(4) . . ?
C34A C33A C32A 120.1(4) . . ?
C35A C34A C33A 119.9(4) . . ?
C34A C35A C36A 120.8(4) . . ?
C35A C36A C31A 120.4(4) . . ?
C46A C41A C42A 118.2(3) . . ?
C46A C41A P2A 119.9(2) . . ?
C42A C41A P2A 121.9(3) . . ?
C41A C42A C43A 120.6(4) . . ?
C44A C43A C42A 120.0(4) . . ?
C43A C44A C45A 120.1(3) . . ?
C44A C45A C46A 119.8(4) . . ?
C41A C46A C45A 121.3(3) . . ?
H4B Re1B H3B 128(2) . . ?
H4B Re1B H2B 141(2) . . ?
H3B Re1B H2B 80(2) . . ?
H4B Re1B H1B 136(2) . 2_565 ?
H3B Re1B H1B 80(2) . 2_565 ?
H2B Re1B H1B 67(2) . 2_565 ?
H4B Re1B H1B 83(2) . . ?
H3B Re1B H1B 140(2) . . ?
H2B Re1B H1B 61.2(19) . . ?
H1B Re1B H1B 94(2) 2_565 . ?
H4B Re1B H2B 81(2) . 2_565 ?
H3B Re1B H2B 136(2) . 2_565 ?
H2B Re1B H2B 95.8(18) . 2_565 ?
H1B Re1B H2B 59(2) 2_565 2_565 ?
H1B Re1B H2B 64(2) . 2_565 ?
H4B Re1B P2B 74.9(16) . . ?
H3B Re1B P2B 70.9(15) . . ?
H2B Re1B P2B 143.8(13) . . ?
H1B Re1B P2B 86.6(15) 2_565 . ?
H1B Re1B P2B 148.7(16) . . ?
H2B Re1B P2B 90.3(12) 2_565 . ?
H4B Re1B P1B 74.3(18) . . ?
H3B Re1B P1B 75.8(17) . . ?
H2B Re1B P1B 91.5(15) . . ?
H1B Re1B P1B 149.8(16) 2_565 . ?
H1B Re1B P1B 93.1(17) . . ?
H2B Re1B P1B 147.7(13) 2_565 . ?
P2B Re1B P1B 102.05(3) . . ?
H4B Re1B Re1B 115.8(16) . 2_565 ?
H3B Re1B Re1B 115.9(16) . 2_565 ?
H2B Re1B Re1B 50.0(15) . 2_565 ?
H1B Re1B Re1B 47.2(15) 2_565 2_565 ?
H1B Re1B Re1B 46.6(16) . 2_565 ?
H2B Re1B Re1B 45.9(13) 2_565 2_565 ?
P2B Re1B Re1B 125.88(2) . 2_565 ?
P1B Re1B Re1B 132.06(2) . 2_565 ?
Re1B H1B Re1B 86(2) 2_565 . ?
Re1B H2B Re1B 84.2(18) . 2_565 ?
C1B P1B C21B 102.42(19) . . ?
C1B P1B C11B 98.33(18) . . ?
C21B P1B C11B 99.48(15) . . ?
C1B P1B Re1B 118.05(14) . . ?
C21B P1B Re1B 117.18(12) . . ?
C11B P1B Re1B 117.98(12) . . ?
C2B P2B C41B 101.20(17) . . ?
C2B P2B C31B 101.03(16) . . ?
C41B P2B C31B 101.15(15) . . ?
C2B P2B Re1B 111.64(12) . . ?
C41B P2B Re1B 121.06(12) . . ?
C31B P2B Re1B 117.78(10) . . ?
C12B C11B C16B 118.0(3) . . ?
C12B C11B P1B 121.5(3) . . ?
C16B C11B P1B 120.4(3) . . ?
C13B C12B C11B 120.7(4) . . ?
C14B C13B C12B 120.6(4) . . ?
C13B C14B C15B 119.2(4) . . ?
C16B C15B C14B 120.9(4) . . ?
C15B C16B C11B 120.6(4) . . ?
C22B C21B C26B 118.1(4) . . ?
C22B C21B P1B 123.4(3) . . ?
C26B C21B P1B 118.5(3) . . ?
C21B C22B C23B 119.8(5) . . ?
C24B C23B C22B 121.3(5) . . ?
C23B C24B C25B 119.2(4) . . ?
C24B C25B C26B 120.8(5) . . ?
C25B C26B C21B 120.8(4) . . ?
C32B C31B C36B 118.0(3) . . ?
C32B C31B P2B 121.5(3) . . ?
C36B C31B P2B 120.4(2) . . ?
C33B C32B C31B 120.7(3) . . ?
C34B C33B C32B 120.9(3) . . ?
C33B C34B C35B 119.1(3) . . ?
C36B C35B C34B 120.3(3) . . ?
C35B C36B C31B 120.8(3) . . ?
C46B C41B C42B 118.7(3) . . ?
C46B C41B P2B 120.0(3) . . ?
C42B C41B P2B 121.2(3) . . ?
C43B C42B C41B 121.2(4) . . ?
C44B C43B C42B 119.8(4) . . ?
C43B C44B C45B 120.3(4) . . ?
C44B C45B C46B 119.7(4) . . ?
C41B C46B C45B 120.3(4) . . ?

loop_
_geom_bond_atom_site_label_1
_geom_bond_atom_site_label_2
_geom_bond_distance
_geom_bond_site_symmetry_2
_geom_bond_publ_flag
Re1A H4A 1.55(4) . ?
Re1A H3A 1.57(4) . ?
Re1A H2A 1.68(4) . ?
Re1A H1A 1.77(4) 2_474 ?
Re1A H1A 1.84(4) . ?
Re1A H2A 1.93(4) 2_474 ?
Re1A P1A 2.3351(8) . ?
Re1A P2A 2.3503(9) . ?
Re1A Re1A 2.5338(2) 2_474 ?
H1A Re1A 1.77(4) 2_474 ?
H2A Re1A 1.93(4) 2_474 ?
P1A C1A 1.835(4) . ?
P1A C21A 1.836(3) . ?
P1A C11A 1.839(3) . ?
P2A C2A 1.831(3) . ?
P2A C31A 1.840(4) . ?
P2A C41A 1.848(3) . ?
C11A C12A 1.391(5) . ?
C11A C16A 1.399(5) . ?
C12A C13A 1.400(5) . ?
C13A C14A 1.372(6) . ?
C14A C15A 1.385(6) . ?
C15A C16A 1.388(5) . ?
C21A C22A 1.387(5) . ?
C21A C26A 1.396(5) . ?
C22A C23A 1.395(5) . ?
C23A C24A 1.385(6) . ?
C24A C25A 1.372(6) . ?
C25A C26A 1.388(5) . ?
C31A C32A 1.381(5) . ?
C31A C36A 1.410(5) . ?
C32A C33A 1.407(6) . ?
C33A C34A 1.372(7) . ?
C34A C35A 1.368(7) . ?
C35A C36A 1.386(5) . ?
C41A C46A 1.389(5) . ?
C41A C42A 1.393(5) . ?
C42A C43A 1.400(5) . ?
C43A C44A 1.377(6) . ?
C44A C45A 1.379(5) . ?
C45A C46A 1.392(5) . ?
Re1B H4B 1.61(4) . ?
Re1B H3B 1.61(4) . ?
Re1B H2B 1.83(4) . ?
Re1B H1B 1.85(5) 2_565 ?
Re1B H1B 1.87(5) . ?
Re1B H2B 1.95(5) 2_565 ?
Re1B P2B 2.3299(8) . ?
Re1B P1B 2.3577(9) . ?
Re1B Re1B 2.5383(2) 2_565 ?
H1B Re1B 1.85(5) 2_565 ?
H2B Re1B 1.95(5) 2_565 ?
P1B C1B 1.828(4) . ?
P1B C21B 1.838(4) . ?
P1B C11B 1.850(3) . ?
P2B C2B 1.828(4) . ?
P2B C41B 1.831(3) . ?
P2B C31B 1.839(3) . ?
C11B C12B 1.398(5) . ?
C11B C16B 1.400(5) . ?
C12B C13B 1.390(5) . ?
C13B C14B 1.375(6) . ?
C14B C15B 1.387(6) . ?
C15B C16B 1.381(6) . ?
C21B C22B 1.393(5) . ?
C21B C26B 1.393(5) . ?
C22B C23B 1.399(7) . ?
C23B C24B 1.364(9) . ?
C24B C25B 1.367(8) . ?
C25B C26B 1.387(6) . ?
C31B C32B 1.398(4) . ?
C31B C36B 1.401(5) . ?
C32B C33B 1.386(5) . ?
C33B C34B 1.374(5) . ?
C34B C35B 1.397(5) . ?
C35B C36B 1.383(5) . ?
C41B C46B 1.385(5) . ?
C41B C42B 1.395(5) . ?
C42B C43B 1.386(6) . ?
C43B C44B 1.368(7) . ?
C44B C45B 1.392(7) . ?
C45B C46B 1.399(6) . ?
